data_4300567
loop_
_publ_author_name
'Wang, Lei'
' Shi, Zhan,'
'Yang, Ming'
' Li, Guanghua'
'Feng, Shouhua'

_publ_section_title
;
A highly Stable Chiral Cadmium 1,2,4-benzenetricarboxylate:
Synthesis, Structure, NLO and Fluorescence Properties
;
_journal_name_full 'Inorganic Chemistry'
_journal_year 2006
_chemical_formula_moiety 'C9 H4 Cd2 O7'
_chemical_formula_sum 'C9 H4 Cd2 O7'
_chemical_formula_weight 448.92
_space_group_IT_number 19
_symmetry_cell_setting orthorhombic
_symmetry_space_group_name_Hall 'P 2ac 2ab'
_symmetry_space_group_name_H-M 'P 21 21 21'
_cell_angle_alpha 90.00
_cell_angle_beta 90.00
_cell_angle_gamma 90.00
_cell_formula_units_Z 4
_cell_length_a 6.9000(18)
_cell_length_b 7.404(3)
_cell_length_c 19.116(5)
_cell_measurement_temperature 293(2)
_cell_volume 976.5(5)
_diffrn_ambient_temperature 293(2)
_exptl_crystal_density_diffrn 3.053
_cod_database_code 4300567

loop_
_symmetry_equiv_pos_as_xyz
'x, y, z'
'-x+1/2, -y, z+1/2'
'-x, y+1/2, -z+1/2'
'x+1/2, -y+1/2, -z'

loop_
_atom_site_label
_atom_site_type_symbol
_atom_site_fract_x
_atom_site_fract_y
_atom_site_fract_z
_atom_site_U_iso_or_equiv
_atom_site_adp_type
_atom_site_occupancy
_atom_site_symmetry_multiplicity
_atom_site_calc_flag
_atom_site_refinement_flags
_atom_site_disorder_assembly
_atom_site_disorder_group
Cd1 Cd 0.03317(11) 0.33452(9) 0.25610(4) 0.0162(2) Uani 1 1 d . . .
Cd2 Cd 0.47326(11) 0.04057(10) 0.27257(4) 0.0176(2) Uani 1 1 d . . .
O1 O 0.1236(11) 0.7715(12) 0.3447(4) 0.028(2) Uani 1 1 d . . .
O2 O 0.4390(11) 0.7500(9) 0.3194(3) 0.0196(17) Uani 1 1 d . . .
O3 O 0.3460(11) 0.3829(10) 0.3102(3) 0.0200(18) Uani 1 1 d . . .
O4 O 0.4320(12) 0.1618(11) 0.3809(4) 0.030(2) Uani 1 1 d . . .
O5 O 0.2946(10) 0.4674(10) 0.6844(3) 0.0196(17) Uani 1 1 d . . .
O6 O 0.4524(13) 0.2399(11) 0.6339(4) 0.0296(19) Uani 1 1 d . . .
O7 O 0.1783(9) 0.0641(10) 0.2270(3) 0.0178(16) Uani 1 1 d . . .
C1 C 0.3152(15) 0.6268(16) 0.4264(5) 0.015(2) Uani 1 1 d . . .
C2 C 0.3638(15) 0.4429(15) 0.4326(5) 0.016(2) Uani 1 1 d . . .
C3 C 0.3797(16) 0.3675(14) 0.5004(5) 0.014(2) Uani 1 1 d . . .
H3 H 0.4183 0.2478 0.5053 0.080 Uiso 1 1 calc . . .
C4 C 0.3390(15) 0.4682(15) 0.5589(6) 0.016(3) Uani 1 1 d . . .
C5 C 0.2786(16) 0.6491(16) 0.5525(5) 0.021(3) Uani 1 1 d . . .
H5 H 0.2424 0.7148 0.5918 0.080 Uiso 1 1 calc . . .
C6 C 0.2736(17) 0.7283(17) 0.4867(6) 0.019(3) Uani 1 1 d . . .
H6 H 0.2424 0.8500 0.4824 0.080 Uiso 1 1 calc . . .
C7 C 0.2931(16) 0.7201(14) 0.3571(6) 0.016(3) Uani 1 1 d U . .
C8 C 0.3858(15) 0.3195(16) 0.3716(6) 0.018(3) Uani 1 1 d . . .
C9 C 0.3641(16) 0.3856(16) 0.6296(6) 0.019(3) Uani 1 1 d . . .

loop_
_atom_site_aniso_label
_atom_site_aniso_U_11
_atom_site_aniso_U_22
_atom_site_aniso_U_33
_atom_site_aniso_U_23
_atom_site_aniso_U_13
_atom_site_aniso_U_12
Cd1 0.0181(4) 0.0136(4) 0.0170(4) 0.0013(3) -0.0009(3) 0.0002(3)
Cd2 0.0190(4) 0.0148(4) 0.0190(4) -0.0011(3) 0.0009(3) 0.0010(3)
O1 0.019(4) 0.039(5) 0.027(5) 0.004(4) -0.003(4) 0.003(4)
O2 0.030(4) 0.010(3) 0.019(4) -0.002(3) 0.008(4) -0.004(4)
O3 0.024(4) 0.022(4) 0.014(4) 0.001(3) 0.005(3) -0.001(3)
O4 0.045(5) 0.022(5) 0.023(4) -0.011(4) -0.001(4) 0.019(4)
O5 0.027(4) 0.019(4) 0.012(4) -0.002(3) 0.005(3) -0.006(4)
O6 0.047(5) 0.027(4) 0.015(4) 0.002(3) -0.004(4) 0.006(5)
O7 0.014(3) 0.016(4) 0.023(4) 0.001(3) -0.003(3) -0.005(3)
C1 0.010(5) 0.025(7) 0.010(5) 0.000(5) 0.006(5) -0.002(5)
C2 0.013(6) 0.015(6) 0.019(6) -0.002(5) -0.003(5) 0.009(5)
C3 0.013(5) 0.015(6) 0.014(5) 0.002(5) -0.004(4) 0.002(5)
C4 0.013(6) 0.010(6) 0.026(6) -0.004(5) 0.000(5) -0.007(5)
C5 0.028(7) 0.021(7) 0.013(6) -0.005(5) -0.001(5) 0.005(6)
C6 0.023(6) 0.015(7) 0.019(8) -0.003(6) -0.004(5) 0.000(5)
C7 0.019(4) 0.012(4) 0.018(4) 0.002(3) 0.000(3) 0.002(3)
C8 0.007(5) 0.028(7) 0.019(6) -0.005(6) 0.003(5) -0.004(5)
C9 0.011(6) 0.026(7) 0.020(6) 0.000(5) -0.001(5) 0.002(5)

loop_
_geom_bond_atom_site_label_1
_geom_bond_atom_site_label_2
_geom_bond_distance
_geom_bond_site_symmetry_2
_geom_bond_publ_flag
Cd1 O6 2.244(7) 4_456 ?
Cd1 O1 2.258(8) 3_545 ?
Cd1 O7 2.263(7) 3 ?
Cd1 O7 2.307(7) . ?
Cd1 O5 2.332(7) 2_564 ?
Cd1 O3 2.420(7) . ?
Cd2 O7 2.221(6) . ?
Cd2 O4 2.274(7) . ?
Cd2 O3 2.328(7) 3_645 ?
Cd2 O2 2.342(7) 1_545 ?
Cd2 O5 2.365(7) 4_556 ?
Cd2 O2 2.421(7) 3_645 ?
O1 C7 1.253(13) . ?
O1 Cd1 2.258(8) 3 ?
O2 C7 1.258(12) . ?
O2 Cd2 2.342(7) 1_565 ?
O2 Cd2 2.421(7) 3_655 ?
O3 C8 1.294(13) . ?
O3 Cd2 2.328(7) 3_655 ?
O4 C8 1.223(13) . ?
O5 C9 1.302(13) . ?
O5 Cd1 2.332(7) 2_565 ?
O5 Cd2 2.365(7) 4_456 ?
O6 C9 1.242(14) . ?
O6 Cd1 2.244(7) 4_556 ?
O7 Cd1 2.263(7) 3_545 ?
C1 C6 1.405(15) . ?
C1 C2 1.407(16) . ?
C1 C7 1.501(15) . ?
C2 C3 1.414(14) . ?
C2 C8 1.490(15) . ?
C3 C4 1.374(14) . ?
C3 H3 0.9300 . ?
C4 C5 1.408(16) . ?
C4 C9 1.494(16) . ?
C5 C6 1.388(17) . ?
C5 H5 0.9300 . ?
C6 H6 0.9300 . ?
